data_7050960
loop_
_publ_author_name
'Chen, Wang'
'Lam, Yu-Lin'
'Wong, Ming Wah'
'Huang, Hsing Hua'
'Liang, Eping'

_publ_section_title
;
 Gauche/trans equilibria of 2,2'-bi-1,3-dioxolanyl,
 2,2'-dimethyl-2,2'-bi-1,3-dioxolanyl, 2,2'-bi-1,3-dithiolanyl
 and 2,2'-dimethyl-2,2'-bi-1,3-dithiolanyl in different
 media--theory and experiment
;
_journal_coden_ASTM NJCHE5
_journal_issue 11
_journal_name_full 'New Journal of Chemistry'
_journal_page_first 1686
_journal_page_last 1692
_journal_paper_doi 10.1039/b205139g
_journal_volume 26
_journal_year 2002
_chemical_formula_sum 'C8 H14 S4'
_chemical_formula_weight 238.43
_chemical_melting_point 358.15
_chemical_name_systematic
; 
2,2'-Dimethyl-2,2'-bi-1,3-dithiolanyl 
;
_space_group_IT_number 2
_symmetry_cell_setting triclinic
_symmetry_space_group_name_Hall '-P 1'
_symmetry_space_group_name_H-M 'P -1'
_atom_sites_solution_hydrogens geom
_atom_sites_solution_primary direct
_atom_sites_solution_secondary difmap
_audit_creation_method SHELXL-97
_cell_angle_alpha 101.20(2)
_cell_angle_beta 95.68(2)
_cell_angle_gamma 106.40(2)
_cell_formula_units_Z 2
_cell_length_a 6.486(6)
_cell_length_b 7.358(7)
_cell_length_c 12.386(12)
_cell_measurement_reflns_used 4130
_cell_measurement_temperature 223(2)
_cell_measurement_theta_max 29.4
_cell_measurement_theta_min 2.97
_cell_volume 548.8(9)
_computing_cell_refinement 'Bruker AXS, SAINT'
_computing_data_collection 'Bruker AXS, SMART'
_computing_data_reduction 'Bruker AXS, SAINT'
_computing_molecular_graphics 'Bruker AXS, SHELXTL'
_computing_publication_material 'Bruker AXS, SHELXTL'
_computing_structure_refinement 'SHELXL-97 (Sheldrick, 1997)'
_computing_structure_solution 'SHELXS-97 (Sheldrick, 1990)'
_diffrn_ambient_temperature 223(2)
_diffrn_measured_fraction_theta_full 0.907
_diffrn_measured_fraction_theta_max 0.907
_diffrn_measurement_device_type 'CCD area detector'
_diffrn_measurement_method 'w scans'
_diffrn_radiation_monochromator graphite
_diffrn_radiation_source 'fine-focus sealed tube'
_diffrn_radiation_type MoK\a
_diffrn_radiation_wavelength 0.71073
_diffrn_reflns_av_R_equivalents 0.0551
_diffrn_reflns_av_sigmaI/netI 0.0665
_diffrn_reflns_limit_h_max 8
_diffrn_reflns_limit_h_min -9
_diffrn_reflns_limit_k_max 10
_diffrn_reflns_limit_k_min -10
_diffrn_reflns_limit_l_max 17
_diffrn_reflns_limit_l_min -17
_diffrn_reflns_number 6540
_diffrn_reflns_theta_full 30.44
_diffrn_reflns_theta_max 30.44
_diffrn_reflns_theta_min 1.70
_exptl_absorpt_coefficient_mu 0.812
_exptl_absorpt_correction_T_max 0.734837
_exptl_absorpt_correction_T_min 0.481921
_exptl_absorpt_correction_type none
_exptl_crystal_colour colorless
_exptl_crystal_density_diffrn 1.443
_exptl_crystal_density_meas ?
_exptl_crystal_density_method .
_exptl_crystal_description 'rectangular shape, cut'
_exptl_crystal_F_000 252
_exptl_crystal_size_max 0.53
_exptl_crystal_size_mid 0.52
_exptl_crystal_size_min 0.52
_refine_diff_density_max 0.544
_refine_diff_density_min -0.374
_refine_diff_density_rms 0.104
_refine_ls_extinction_coef 0.000(5)
_refine_ls_extinction_expression Fc^*^=kFc[1+0.001xFc^2^\l^3^/sin(2\q)]^-1/4^
_refine_ls_extinction_method SHELXL
_refine_ls_goodness_of_fit_ref 0.972
_refine_ls_hydrogen_treatment mixed
_refine_ls_matrix_type full
_refine_ls_number_parameters 166
_refine_ls_number_reflns 3032
_refine_ls_number_restraints 0
_refine_ls_restrained_S_all 0.972
_refine_ls_R_factor_all 0.0839
_refine_ls_R_factor_gt 0.0584
_refine_ls_shift/su_max 8.638
_refine_ls_shift/su_mean 0.053
_refine_ls_structure_factor_coef Fsqd
_refine_ls_weighting_details 'calc w=1/[\s^2^(Fo^2^)+(0.0706P)^2^+0.0000P] where P=(Fo^2^+2Fc^2^)/3'
_refine_ls_weighting_scheme calc
_refine_ls_wR_factor_gt 0.1245
_refine_ls_wR_factor_ref 0.1350
_reflns_number_gt 2129
_reflns_number_total 3032
_reflns_threshold_expression >2sigma(I)
_cod_data_source_file b205139g.txt
_cod_data_source_block 2,2'-Dimethyl-2,2'-bi-1,3-dithiolanyl
_cod_depositor_comments
;
The following automatic conversions were performed:
'_symmetry_cell_setting' value 'Triclinic' changed to 'triclinic'
according to '/home/adriana/struct/CIF-dictionaries/cif_core.dic'
dictionary named 'cif_core.dic' version 2.4.1 from 2010-06-29.

Automatic conversion script
Id: cif_fix_enum 1555 2011-01-17 13:19:09Z saulius 

The following automatic conversions were performed:

'_chemical_melting_point' value '85 C' was changed to '358.15' - it
was converted from degrees Celsius(C) to Kelvins(K).

Automatic conversion script
Id: cif_fix_values 1569 2011-02-09 13:29:24Z adriana 
;
_cod_original_sg_symbol_H-M P-1
_cod_database_code 7050960

loop_
_symmetry_equiv_pos_as_xyz
'x, y, z'
'-x, -y, -z'

loop_
_atom_site_label
_atom_site_type_symbol
_atom_site_fract_x
_atom_site_fract_y
_atom_site_fract_z
_atom_site_U_iso_or_equiv
_atom_site_adp_type
_atom_site_occupancy
_atom_site_symmetry_multiplicity
_atom_site_calc_flag
_atom_site_refinement_flags
_atom_site_disorder_assembly
_atom_site_disorder_group
S1 S 0.30342(13) -0.11561(10) 0.18861(6) 0.0404(2) Uani 1 1 d . . .
S2 S 0.13823(11) 0.27782(11) 0.19050(6) 0.0378(2) Uani 1 1 d . . .
S3 S 0.26533(13) 0.12270(11) 0.40379(6) 0.0422(2) Uani 1 1 d . . .
S4 S 0.55874(11) 0.28409(12) 0.11490(6) 0.0426(2) Uani 1 1 d . . .
C1 C 0.6575(6) 0.1255(7) 0.3345(4) 0.0563(10) Uani 1 1 d . . .
H1A H 0.659(5) 0.016(5) 0.367(3) 0.054(10) Uiso 1 1 d . . .
H1B H 0.732(5) 0.241(5) 0.382(3) 0.039(9) Uiso 1 1 d . . .
H1C H 0.742(7) 0.122(6) 0.284(4) 0.075(14) Uiso 1 1 d . . .
C2 C 0.4266(4) 0.1185(4) 0.2899(2) 0.0321(6) Uani 1 1 d . . .
C3 C 0.1271(7) -0.1358(5) 0.3718(3) 0.0525(9) Uani 1 1 d . . .
H3A H 0.005(6) -0.140(5) 0.407(3) 0.061(11) Uiso 1 1 d . . .
H3B H 0.229(7) -0.206(6) 0.396(3) 0.076(13) Uiso 1 1 d . . .
C4 C 0.0640(6) -0.2021(5) 0.2472(3) 0.0496(8) Uani 1 1 d . . .
H4A H -0.064(7) -0.155(6) 0.212(4) 0.082(13) Uiso 1 1 d . . .
H4B H 0.021(7) -0.336(7) 0.231(4) 0.081(13) Uiso 1 1 d . . .
C5 C 0.5368(7) 0.4894(5) 0.3195(3) 0.0544(9) Uani 1 1 d . . .
H5A H 0.472(5) 0.492(5) 0.383(3) 0.048(10) Uiso 1 1 d . . .
H5B H 0.686(7) 0.509(6) 0.336(3) 0.072(13) Uiso 1 1 d . . .
H5C H 0.513(7) 0.587(6) 0.283(3) 0.077(13) Uiso 1 1 d . . .
C6 C 0.4212(4) 0.2946(4) 0.2380(2) 0.0307(5) Uani 1 1 d . . .
C7 C 0.1742(6) 0.3300(6) 0.0571(3) 0.0445(7) Uani 1 1 d . . .
H7A H 0.217(7) 0.455(6) 0.068(3) 0.070(12) Uiso 1 1 d . . .
H7B H 0.044(7) 0.292(6) 0.014(3) 0.070(12) Uiso 1 1 d . . .
C8 C 0.3242(5) 0.2258(5) 0.0094(3) 0.0432(7) Uani 1 1 d . . .
H8A H 0.372(6) 0.262(5) -0.051(3) 0.047(9) Uiso 1 1 d . . .
H8B H 0.262(6) 0.082(6) -0.013(3) 0.068(11) Uiso 1 1 d . . .

loop_
_atom_site_aniso_label
_atom_site_aniso_U_11
_atom_site_aniso_U_22
_atom_site_aniso_U_33
_atom_site_aniso_U_23
_atom_site_aniso_U_13
_atom_site_aniso_U_12
S1 0.0506(4) 0.0334(4) 0.0401(4) 0.0096(3) 0.0172(3) 0.0138(3)
S2 0.0305(4) 0.0457(4) 0.0441(4) 0.0192(3) 0.0109(3) 0.0149(3)
S3 0.0493(4) 0.0418(4) 0.0307(4) 0.0083(3) 0.0133(3) 0.0045(3)
S4 0.0295(4) 0.0612(5) 0.0431(4) 0.0266(4) 0.0125(3) 0.0114(3)
C1 0.0335(17) 0.076(3) 0.066(3) 0.038(2) 0.0046(17) 0.0129(17)
C2 0.0279(13) 0.0372(14) 0.0299(13) 0.0093(11) 0.0027(10) 0.0076(10)
C3 0.058(2) 0.0460(18) 0.051(2) 0.0165(16) 0.0242(17) 0.0033(16)
C4 0.0483(18) 0.0388(16) 0.052(2) 0.0079(15) 0.0154(15) -0.0016(14)
C5 0.062(2) 0.0360(17) 0.049(2) 0.0055(15) 0.0037(18) -0.0041(15)
C6 0.0279(12) 0.0314(13) 0.0307(13) 0.0094(11) 0.0044(10) 0.0050(10)
C7 0.0386(16) 0.053(2) 0.0463(18) 0.0231(16) 0.0039(14) 0.0149(14)
C8 0.0419(16) 0.0524(19) 0.0352(16) 0.0141(15) 0.0048(13) 0.0124(14)

loop_
_atom_type_symbol
_atom_type_description
_atom_type_scat_dispersion_real
_atom_type_scat_dispersion_imag
_atom_type_scat_source
C C 0.0033 0.0016 'International Tables Vol C Tables 4.2.6.8 and 6.1.1.4'
H H 0.0000 0.0000 'International Tables Vol C Tables 4.2.6.8 and 6.1.1.4'
S S 0.1246 0.1234 'International Tables Vol C Tables 4.2.6.8 and 6.1.1.4'

loop_
_geom_angle_atom_site_label_1
_geom_angle_atom_site_label_2
_geom_angle_atom_site_label_3
_geom_angle
_geom_angle_site_symmetry_1
_geom_angle_site_symmetry_3
_geom_angle_publ_flag
C4 S1 C2 98.45(15) . . ?
C7 S2 C6 97.36(14) . . ?
C3 S3 C2 96.47(15) . . ?
C8 S4 C6 98.39(16) . . ?
C1 C2 C6 112.8(2) . . ?
C1 C2 S1 106.8(3) . . ?
C6 C2 S1 112.09(19) . . ?
C1 C2 S3 109.8(2) . . ?
C6 C2 S3 107.44(19) . . ?
S1 C2 S3 107.76(14) . . ?
C4 C3 S3 107.2(2) . . ?
C3 C4 S1 107.1(2) . . ?
C5 C6 C2 112.2(3) . . ?
C5 C6 S2 110.2(2) . . ?
C2 C6 S2 109.71(17) . . ?
C5 C6 S4 107.9(2) . . ?
C2 C6 S4 109.24(19) . . ?
S2 C6 S4 107.45(14) . . ?
C8 C7 S2 107.9(2) . . ?
C7 C8 S4 107.2(2) . . ?

loop_
_geom_bond_atom_site_label_1
_geom_bond_atom_site_label_2
_geom_bond_distance
_geom_bond_site_symmetry_2
_geom_bond_publ_flag
S1 C4 1.785(4) . ?
S1 C2 1.834(3) . ?
S2 C7 1.789(4) . ?
S2 C6 1.833(3) . ?
S3 C3 1.803(4) . ?
S3 C2 1.838(3) . ?
S4 C8 1.796(3) . ?
S4 C6 1.840(3) . ?
C1 C2 1.528(4) . ?
C2 C6 1.562(4) . ?
C3 C4 1.503(5) . ?
C5 C6 1.522(4) . ?
C7 C8 1.498(5) . ?

loop_
_geom_torsion_atom_site_label_1
_geom_torsion_atom_site_label_2
_geom_torsion_atom_site_label_3
_geom_torsion_atom_site_label_4
_geom_torsion
_geom_torsion_site_symmetry_1
_geom_torsion_site_symmetry_2
_geom_torsion_site_symmetry_3
_geom_torsion_site_symmetry_4
_geom_torsion_publ_flag
C4 S1 C2 C1 125.8(2) . . . . ?
C4 S1 C2 C6 -110.1(2) . . . . ?
C4 S1 C2 S3 7.87(18) . . . . ?
C3 S3 C2 C1 -99.4(3) . . . . ?
C3 S3 C2 C6 137.6(2) . . . . ?
C3 S3 C2 S1 16.61(19) . . . . ?
C2 S3 C3 C4 -41.7(3) . . . . ?
S3 C3 C4 S1 51.6(3) . . . . ?
C2 S1 C4 C3 -36.1(3) . . . . ?
C1 C2 C6 C5 -55.5(4) . . . . ?
S1 C2 C6 C5 -176.2(2) . . . . ?
S3 C2 C6 C5 65.6(3) . . . . ?
C1 C2 C6 S2 -178.3(3) . . . . ?
S1 C2 C6 S2 61.0(2) . . . . ?
S3 C2 C6 S2 -57.2(2) . . . . ?
C1 C2 C6 S4 64.1(3) . . . . ?
S1 C2 C6 S4 -56.5(2) . . . . ?
S3 C2 C6 S4 -174.73(12) . . . . ?
C7 S2 C6 C5 101.7(3) . . . . ?
C7 S2 C6 C2 -134.3(2) . . . . ?
C7 S2 C6 S4 -15.65(18) . . . . ?
C8 S4 C6 C5 -127.0(3) . . . . ?
C8 S4 C6 C2 110.8(2) . . . . ?
C8 S4 C6 S2 -8.20(17) . . . . ?
C6 S2 C7 C8 40.6(3) . . . . ?
S2 C7 C8 S4 -50.3(3) . . . . ?
C6 S4 C8 C7 35.3(3) . . . . ?

loop_
_cod_changelog_entry_id
_cod_changelog_entry_author
_cod_changelog_entry_date
_cod_changelog_entry_text
1 'Vaitkus, Antanas' 2022-05-06T20:25:00+03:00 'Updated bibliographic information.'

loop_
_cod_related_entry_id
_cod_related_entry_database
_cod_related_entry_code
1 ChemSpider 247203
